data_1561487
loop_
_publ_author_name
'Koffi, Agbelenko'
'Ade, Martin'
'Hillebrecht, Harald'

_publ_section_title
;
 Single crystal studies of binary compounds Ta/Ga -- A system with
 experimental and crystallographic peculiarities
;
_journal_name_full 'Journal of Solid State Chemistry'
_journal_page_first 88
_journal_page_last 102
_journal_paper_doi 10.1016/j.jssc.2016.03.014
_journal_volume 238
_journal_year 2016
_chemical_formula_sum 'Ga3 Ta5'
_chemical_formula_weight 1113.91
_space_group_crystal_system tetragonal
_space_group_IT_number 140
_space_group_name_Hall '-I 4 2c'
_space_group_name_H-M_alt 'I 4/m c m'
_atom_sites_solution_hydrogens .
_cell_angle_alpha 90
_cell_angle_beta 90
_cell_angle_gamma 90
_cell_formula_units_Z 4
_cell_length_a 6.5986(9)
_cell_length_b 6.5986(9)
_cell_length_c 11.931(2)
_cell_measurement_reflns_used 4987
_cell_measurement_temperature 293(2)
_cell_measurement_theta_max 32.0
_cell_measurement_theta_min 4.1
_cell_volume 519.49(13)
_computing_cell_refinement 'Software for IPDS-II, Fa. Stoe'
_computing_data_collection 'Software for IPDS-II, Fa. Stoe'
_computing_data_reduction 'Software for IPDS-II, Fa. Stoe'
_computing_molecular_graphics 'Diamond (Crystal impact, 2005)'
_computing_publication_material 'SHELXL-97_(Sheldrick, 2008)'
_computing_structure_refinement 'SHELXL-2013 (Sheldrick, 2013)'
_computing_structure_solution 'SHELXS-97 (Sheldrick, 2008)'
_diffrn_ambient_temperature 293(2)
_diffrn_measured_fraction_theta_full 1.000
_diffrn_measured_fraction_theta_max 0.988
_diffrn_measurement_details
; 
0 degree < omega < 180 degree
psi = 0, 111
delta omega 2 degree
exposure time 240s 
;
_diffrn_measurement_device '2-circle goniometer'
_diffrn_measurement_device_type 'STOE IPDS 2'
_diffrn_measurement_method 'rotation method'
_diffrn_radiation_collimation '0.5 mm diameter, multiple pinhole'
_diffrn_radiation_monochromator 'plane graphite'
_diffrn_radiation_polarisn_norm 0
_diffrn_radiation_type MoK\a
_diffrn_radiation_wavelength 0.71073
_diffrn_reflns_av_R_equivalents 0.1520
_diffrn_reflns_av_unetI/netI 0.0822
_diffrn_reflns_Laue_measured_fraction_full 1.000
_diffrn_reflns_Laue_measured_fraction_max 0.988
_diffrn_reflns_limit_h_max 9
_diffrn_reflns_limit_h_min -9
_diffrn_reflns_limit_k_max 9
_diffrn_reflns_limit_k_min -9
_diffrn_reflns_limit_l_max 17
_diffrn_reflns_limit_l_min -17
_diffrn_reflns_number 6201
_diffrn_reflns_point_group_measured_fraction_full 1.000
_diffrn_reflns_point_group_measured_fraction_max 0.988
_diffrn_reflns_theta_full 25.242
_diffrn_reflns_theta_max 31.857
_diffrn_reflns_theta_min 3.415
_diffrn_source 'sealed X-ray tube, 12 x 0.4 mm long-fine focus'
_diffrn_source_current 40
_diffrn_source_power 2.00
_diffrn_source_voltage 50
_exptl_absorpt_coefficient_mu 119.963
_exptl_absorpt_correction_T_max 0.1719
_exptl_absorpt_correction_T_min 0.0213
_exptl_absorpt_correction_type numerical
_exptl_absorpt_process_details 'X-Red and X-SHAPE  (Stoe & Cie, 1999)'
_exptl_crystal_colour metallic
_exptl_crystal_density_diffrn 14.242
_exptl_crystal_description flat_needle
_exptl_crystal_F_000 1832
_exptl_crystal_size_max 0.4
_exptl_crystal_size_mid 0.05
_exptl_crystal_size_min 0.02
_refine_diff_density_max 2.458
_refine_diff_density_min -2.060
_refine_diff_density_rms 0.574
_refine_ls_extinction_coef 0.00051(5)
_refine_ls_extinction_expression Fc^*^=kFc[1+0.001xFc^2^\l^3^/sin(2\q)]^-1/4^
_refine_ls_extinction_method SHELXL
_refine_ls_goodness_of_fit_ref 0.742
_refine_ls_hydrogen_treatment undef
_refine_ls_matrix_type full
_refine_ls_number_parameters 19
_refine_ls_number_reflns 257
_refine_ls_number_restraints 0
_refine_ls_restrained_S_all 0.742
_refine_ls_R_factor_all 0.0659
_refine_ls_R_factor_gt 0.0233
_refine_ls_shift/su_max 0.000
_refine_ls_shift/su_mean 0.000
_refine_ls_structure_factor_coef Fsqd
_refine_ls_weighting_details 'w=1/[\s^2^(Fo^2^)+(0.0128P)^2^] where P=(Fo^2^+2Fc^2^)/3'
_refine_ls_weighting_scheme calc
_refine_ls_wR_factor_gt 0.0396
_refine_ls_wR_factor_ref 0.0435
_reflns_Friedel_coverage 0.000
_reflns_Friedel_fraction_full .
_reflns_Friedel_fraction_max .
_reflns_number_gt 159
_reflns_number_total 257
_reflns_threshold_expression 'I > 2\s(I)'
_cod_data_source_file Ta5Ga3-x-Cr5B3_HH.cif
_cod_data_source_block Ta5Ga3-x-Cr5B3
_cod_original_cell_volume 519.49(18)
_cod_database_code 1561487
_shelx_space_group_comment
;
The symmetry employed for this shelxl refinement is uniquely defined
by the following loop, which should always be used as a source of
symmetry information in preference to the above space-group names.
They are only intended as comments.
;
_shelxl_version_number 2013-4

loop_
_space_group_symop_operation_xyz
'x, y, z'
'-x, -y, z'
'-y, x, z'
'y, -x, z'
'-x, y, -z+1/2'
'x, -y, -z+1/2'
'y, x, -z+1/2'
'-y, -x, -z+1/2'
'x+1/2, y+1/2, z+1/2'
'-x+1/2, -y+1/2, z+1/2'
'-y+1/2, x+1/2, z+1/2'
'y+1/2, -x+1/2, z+1/2'
'-x+1/2, y+1/2, -z+1'
'x+1/2, -y+1/2, -z+1'
'y+1/2, x+1/2, -z+1'
'-y+1/2, -x+1/2, -z+1'
'-x, -y, -z'
'x, y, -z'
'y, -x, -z'
'-y, x, -z'
'x, -y, z-1/2'
'-x, y, z-1/2'
'-y, -x, z-1/2'
'y, x, z-1/2'
'-x+1/2, -y+1/2, -z+1/2'
'x+1/2, y+1/2, -z+1/2'
'y+1/2, -x+1/2, -z+1/2'
'-y+1/2, x+1/2, -z+1/2'
'x+1/2, -y+1/2, z'
'-x+1/2, y+1/2, z'
'-y+1/2, -x+1/2, z'
'y+1/2, x+1/2, z'

loop_
_atom_site_label
_atom_site_type_symbol
_atom_site_fract_x
_atom_site_fract_y
_atom_site_fract_z
_atom_site_U_iso_or_equiv
_atom_site_adp_type
_atom_site_occupancy
_atom_site_site_symmetry_order
_atom_site_calc_flag
_atom_site_refinement_flags_posn
_atom_site_refinement_flags_adp
_atom_site_refinement_flags_occupancy
_atom_site_disorder_assembly
_atom_site_disorder_group
Ta1 Ta 0.33642(8) 0.16358(8) 0.34920(6) 0.0102(2) Uani 1 2 d S T P . .
Ta2 Ta 0.5000 0.5000 0.5000 0.0096(3) Uani 1 8 d S T P . .
Ga1 Ga 0.0000 0.0000 0.2500 0.0088(16) Uani 0.84(2) 8 d S T . . .
Ga2 Ga 0.8679(5) 0.6321(5) 0.5000 0.0066(17) Uani 0.616(18) 4 d S T . . .

loop_
_atom_site_aniso_label
_atom_site_aniso_U_11
_atom_site_aniso_U_22
_atom_site_aniso_U_33
_atom_site_aniso_U_23
_atom_site_aniso_U_13
_atom_site_aniso_U_12
Ta1 0.0098(2) 0.0098(2) 0.0110(3) 0.0005(3) -0.0005(3) -0.0003(3)
Ta2 0.0091(5) 0.0091(5) 0.0106(7) 0.000 0.000 0.000
Ga1 0.0070(18) 0.0070(18) 0.012(3) 0.000 0.000 0.000
Ga2 0.005(2) 0.005(2) 0.009(2) 0.000 0.000 0.0028(15)

loop_
_atom_type_symbol
_atom_type_description
_atom_type_scat_dispersion_real
_atom_type_scat_dispersion_imag
_atom_type_scat_source
Ga Ga 0.2307 1.6083 'International Tables Vol C Tables 4.2.6.8 and 6.1.1.4'
Ta Ta -0.7052 6.5227 'International Tables Vol C Tables 4.2.6.8 and 6.1.1.4'

loop_
_geom_angle_atom_site_label_1
_geom_angle_atom_site_label_2
_geom_angle_atom_site_label_3
_geom_angle
_geom_angle_site_symmetry_1
_geom_angle_site_symmetry_3
Ga2 Ta1 Ga2 87.32(6) 17_666 19_566
Ga2 Ta1 Ga2 87.32(6) 17_666 3_645
Ga2 Ta1 Ga2 55.15(17) 19_566 3_645
Ga2 Ta1 Ga1 94.73(4) 17_666 .
Ga2 Ta1 Ga1 148.84(9) 19_566 .
Ga2 Ta1 Ga1 93.82(8) 3_645 .
Ga2 Ta1 Ga1 94.73(4) 17_666 25
Ga2 Ta1 Ga1 93.82(8) 19_566 25
Ga2 Ta1 Ga1 148.84(9) 3_645 25
Ga1 Ta1 Ga1 116.91(3) . 25
Ga2 Ta1 Ta1 99.06(8) 17_666 25
Ga2 Ta1 Ta1 151.82(9) 19_566 25
Ga2 Ta1 Ta1 151.82(9) 3_645 25
Ga1 Ta1 Ta1 58.454(14) . 25
Ga1 Ta1 Ta1 58.454(14) 25 25
Ga2 Ta1 Ta1 136.67(7) 17_666 2_655
Ga2 Ta1 Ta1 55.01(3) 19_566 2_655
Ga2 Ta1 Ta1 55.01(3) 3_645 2_655
Ga1 Ta1 Ta1 107.133(15) . 2_655
Ga1 Ta1 Ta1 107.133(15) 25 2_655
Ta1 Ta1 Ta1 124.27(3) 25 2_655
Ga2 Ta1 Ta2 53.40(2) 17_666 .
Ga2 Ta1 Ta2 53.11(6) 19_566 .
Ga2 Ta1 Ta2 96.13(8) 3_645 .
Ga1 Ta1 Ta2 145.87(3) . .
Ga1 Ta1 Ta2 61.705(13) 25 .
Ta1 Ta1 Ta2 109.76(3) 25 .
Ta1 Ta1 Ta2 105.310(14) 2_655 .
Ga2 Ta1 Ta2 53.40(2) 17_666 13_545
Ga2 Ta1 Ta2 96.13(8) 19_566 13_545
Ga2 Ta1 Ta2 53.11(6) 3_645 13_545
Ga1 Ta1 Ta2 61.705(13) . 13_545
Ga1 Ta1 Ta2 145.87(3) 25 13_545
Ta1 Ta1 Ta2 109.76(3) 25 13_545
Ta1 Ta1 Ta2 105.310(14) 2_655 13_545
Ta2 Ta1 Ta2 99.60(2) . 13_545
Ga2 Ta1 Ta1 148.61(3) 17_666 28_545
Ga2 Ta1 Ta1 116.53(4) 19_566 28_545
Ga2 Ta1 Ta1 90.32(5) 3_645 28_545
Ga1 Ta1 Ta1 54.187(16) . 28_545
Ga1 Ta1 Ta1 103.12(3) 25 28_545
Ta1 Ta1 Ta1 69.98(3) 25 28_545
Ta1 Ta1 Ta1 61.543(14) 2_655 28_545
Ta2 Ta1 Ta1 157.658(14) . 28_545
Ta2 Ta1 Ta1 101.368(19) 13_545 28_545
Ga2 Ta1 Ta1 148.61(3) 17_666 27
Ga2 Ta1 Ta1 90.32(5) 19_566 27
Ga2 Ta1 Ta1 116.53(4) 3_645 27
Ga1 Ta1 Ta1 103.12(3) . 27
Ga1 Ta1 Ta1 54.187(16) 25 27
Ta1 Ta1 Ta1 69.98(3) 25 27
Ta1 Ta1 Ta1 61.543(14) 2_655 27
Ta2 Ta1 Ta1 101.368(19) . 27
Ta2 Ta1 Ta1 157.658(14) 13_545 27
Ta1 Ta1 Ta1 56.91(3) 28_545 27
Ga2 Ta2 Ga2 180.0 . 17_666
Ga2 Ta2 Ga2 90.000(1) . 19_566
Ga2 Ta2 Ga2 90.000(1) 17_666 19_566
Ga2 Ta2 Ga2 90.000(1) . 3_655
Ga2 Ta2 Ga2 90.0 17_666 3_655
Ga2 Ta2 Ga2 180.0 19_566 3_655
Ga2 Ta2 Ga1 90.0 . 25
Ga2 Ta2 Ga1 90.0 17_666 25
Ga2 Ta2 Ga1 90.0 19_566 25
Ga2 Ta2 Ga1 90.0 3_655 25
Ga2 Ta2 Ga1 90.0 . 9
Ga2 Ta2 Ga1 90.0 17_666 9
Ga2 Ta2 Ga1 90.0 19_566 9
Ga2 Ta2 Ga1 90.0 3_655 9
Ga1 Ta2 Ga1 180.0 25 9
Ga2 Ta2 Ta1 125.32(6) . .
Ga2 Ta2 Ta1 54.68(6) 17_666 .
Ga2 Ta2 Ta1 55.62(6) 19_566 .
Ga2 Ta2 Ta1 124.38(6) 3_655 .
Ga1 Ta2 Ta1 53.912(13) 25 .
Ga1 Ta2 Ta1 126.087(13) 9 .
Ga2 Ta2 Ta1 54.68(6) . 17_666
Ga2 Ta2 Ta1 125.32(6) 17_666 17_666
Ga2 Ta2 Ta1 124.38(6) 19_566 17_666
Ga2 Ta2 Ta1 55.62(6) 3_655 17_666
Ga1 Ta2 Ta1 126.088(13) 25 17_666
Ga1 Ta2 Ta1 53.912(13) 9 17_666
Ta1 Ta2 Ta1 180.0 . 17_666
Ga2 Ta2 Ta1 124.38(6) . 4_565
Ga2 Ta2 Ta1 55.62(6) 17_666 4_565
Ga2 Ta2 Ta1 125.32(6) 19_566 4_565
Ga2 Ta2 Ta1 54.68(6) 3_655 4_565
Ga1 Ta2 Ta1 53.912(13) 25 4_565
Ga1 Ta2 Ta1 126.088(13) 9 4_565
Ta1 Ta2 Ta1 69.699(14) . 4_565
Ta1 Ta2 Ta1 110.301(14) 17_666 4_565
Ga2 Ta2 Ta1 55.62(6) . 20_656
Ga2 Ta2 Ta1 124.38(6) 17_666 20_656
Ga2 Ta2 Ta1 54.68(6) 19_566 20_656
Ga2 Ta2 Ta1 125.32(6) 3_655 20_656
Ga1 Ta2 Ta1 126.088(13) 25 20_656
Ga1 Ta2 Ta1 53.912(13) 9 20_656
Ta1 Ta2 Ta1 110.301(14) . 20_656
Ta1 Ta2 Ta1 69.699(14) 17_666 20_656
Ta1 Ta2 Ta1 180.0 4_565 20_656
Ga2 Ta2 Ta1 54.68(6) . 2_665
Ga2 Ta2 Ta1 125.32(6) 17_666 2_665
Ga2 Ta2 Ta1 124.38(6) 19_566 2_665
Ga2 Ta2 Ta1 55.62(6) 3_655 2_665
Ga1 Ta2 Ta1 53.912(13) 25 2_665
Ga1 Ta2 Ta1 126.088(13) 9 2_665
Ta1 Ta2 Ta1 107.82(3) . 2_665
Ta1 Ta2 Ta1 72.18(3) 17_666 2_665
Ta1 Ta2 Ta1 69.699(14) 4_565 2_665
Ta1 Ta2 Ta1 110.301(14) 20_656 2_665
Ga2 Ta2 Ta1 125.32(6) . 18_556
Ga2 Ta2 Ta1 54.68(6) 17_666 18_556
Ga2 Ta2 Ta1 55.62(6) 19_566 18_556
Ga2 Ta2 Ta1 124.38(6) 3_655 18_556
Ga1 Ta2 Ta1 126.088(13) 25 18_556
Ga1 Ta2 Ta1 53.912(13) 9 18_556
Ta1 Ta2 Ta1 72.18(3) . 18_556
Ta1 Ta2 Ta1 107.82(3) 17_666 18_556
Ta1 Ta2 Ta1 110.301(14) 4_565 18_556
Ta1 Ta2 Ta1 69.699(14) 20_656 18_556
Ta1 Ta2 Ta1 180.000(14) 2_665 18_556
Ta1 Ga1 Ta1 133.56(3) 26_445 3
Ta1 Ga1 Ta1 79.227(12) 26_445 27_455
Ta1 Ga1 Ta1 63.09(3) 3 27_455
Ta1 Ga1 Ta1 63.09(3) 26_445 2
Ta1 Ga1 Ta1 79.227(12) 3 2
Ta1 Ga1 Ta1 71.62(3) 27_455 2
Ta1 Ga1 Ta1 128.77(3) 26_445 25
Ta1 Ga1 Ta1 71.62(3) 3 25
Ta1 Ga1 Ta1 79.227(12) 27_455 25
Ta1 Ga1 Ta1 145.73(3) 2 25
Ta1 Ga1 Ta1 71.62(3) 26_445 4
Ta1 Ga1 Ta1 128.77(3) 3 4
Ta1 Ga1 Ta1 145.73(3) 27_455 4
Ta1 Ga1 Ta1 79.227(12) 2 4
Ta1 Ga1 Ta1 133.56(3) 25 4
Ta1 Ga1 Ta1 79.227(12) 26_445 28_545
Ta1 Ga1 Ta1 145.73(3) 3 28_545
Ta1 Ga1 Ta1 128.77(3) 27_455 28_545
Ta1 Ga1 Ta1 133.56(3) 2 28_545
Ta1 Ga1 Ta1 79.227(12) 25 28_545
Ta1 Ga1 Ta1 63.09(3) 4 28_545
Ta1 Ga1 Ta1 145.73(3) 26_445 .
Ta1 Ga1 Ta1 79.226(12) 3 .
Ta1 Ga1 Ta1 133.56(3) 27_455 .
Ta1 Ga1 Ta1 128.77(3) 2 .
Ta1 Ga1 Ta1 63.09(3) 25 .
Ta1 Ga1 Ta1 79.227(12) 4 .
Ta1 Ga1 Ta1 71.63(3) 28_545 .
Ta1 Ga1 Ta2 115.616(15) 26_445 13_545
Ta1 Ga1 Ta2 64.384(15) 3 13_545
Ta1 Ga1 Ta2 115.616(15) 27_455 13_545
Ta1 Ga1 Ta2 64.384(15) 2 13_545
Ta1 Ga1 Ta2 115.616(15) 25 13_545
Ta1 Ga1 Ta2 64.384(15) 4 13_545
Ta1 Ga1 Ta2 115.616(15) 28_545 13_545
Ta1 Ga1 Ta2 64.383(15) . 13_545
Ta1 Ga1 Ta2 64.384(15) 26_445 9_444
Ta1 Ga1 Ta2 115.616(15) 3 9_444
Ta1 Ga1 Ta2 64.384(15) 27_455 9_444
Ta1 Ga1 Ta2 115.616(15) 2 9_444
Ta1 Ga1 Ta2 64.384(15) 25 9_444
Ta1 Ga1 Ta2 115.616(15) 4 9_444
Ta1 Ga1 Ta2 64.384(15) 28_545 9_444
Ta1 Ga1 Ta2 115.617(15) . 9_444
Ta2 Ga1 Ta2 180.0 13_545 9_444
Ga2 Ga2 Ta2 115.26(9) 17_766 .
Ga2 Ga2 Ta2 115.26(9) 17_766 13_655
Ta2 Ga2 Ta2 129.48(18) . 13_655
Ga2 Ga2 Ta1 136.67(7) 17_766 17_666
Ta2 Ga2 Ta1 71.92(8) . 17_666
Ta2 Ga2 Ta1 71.92(8) 13_655 17_666
Ga2 Ga2 Ta1 136.67(7) 17_766 2_665
Ta2 Ga2 Ta1 71.92(8) . 2_665
Ta2 Ga2 Ta1 71.92(8) 13_655 2_665
Ta1 Ga2 Ta1 86.66(13) 17_666 2_665
Ga2 Ga2 Ta1 62.42(9) 17_766 3_655
Ta2 Ga2 Ta1 71.271(14) . 3_655
Ta2 Ga2 Ta1 135.737(19) 13_655 3_655
Ta1 Ga2 Ta1 143.18(8) 17_666 3_655
Ta1 Ga2 Ta1 82.70(3) 2_665 3_655
Ga2 Ga2 Ta1 62.42(9) 17_766 19_666
Ta2 Ga2 Ta1 135.737(19) . 19_666
Ta2 Ga2 Ta1 71.271(14) 13_655 19_666
Ta1 Ga2 Ta1 82.70(3) 17_666 19_666
Ta1 Ga2 Ta1 143.18(8) 2_665 19_666
Ta1 Ga2 Ta1 124.85(17) 3_655 19_666
Ga2 Ga2 Ta1 62.42(9) 17_766 4_665
Ta2 Ga2 Ta1 135.737(19) . 4_665
Ta2 Ga2 Ta1 71.271(14) 13_655 4_665
Ta1 Ga2 Ta1 143.18(8) 17_666 4_665
Ta1 Ga2 Ta1 82.70(3) 2_665 4_665
Ta1 Ga2 Ta1 69.98(7) 3_655 4_665
Ta1 Ga2 Ta1 85.05(9) 19_666 4_665
Ga2 Ga2 Ta1 62.42(9) 17_766 20_656
Ta2 Ga2 Ta1 71.271(14) . 20_656
Ta2 Ga2 Ta1 135.737(19) 13_655 20_656
Ta1 Ga2 Ta1 82.70(3) 17_666 20_656
Ta1 Ga2 Ta1 143.18(8) 2_665 20_656
Ta1 Ga2 Ta1 85.05(9) 3_655 20_656
Ta1 Ga2 Ta1 69.98(7) 19_666 20_656
Ta1 Ga2 Ta1 124.85(17) 4_665 20_656

loop_
_geom_bond_atom_site_label_1
_geom_bond_atom_site_label_2
_geom_bond_distance
_geom_bond_site_symmetry_2
Ta1 Ga2 2.622(3) 17_666
Ta1 Ga2 2.662(2) 19_566
Ta1 Ga2 2.662(2) 3_645
Ta1 Ga1 2.7375(5) .
Ta1 Ga1 2.7375(5) 25
Ta1 Ta1 2.8644(15) 25
Ta1 Ta1 3.0529(16) 2_655
Ta1 Ta2 3.0545(6) .
Ta1 Ta2 3.0545(6) 13_545
Ta1 Ta1 3.2036(14) 28_545
Ta1 Ta1 3.2036(14) 27
Ta2 Ga2 2.5796(19) .
Ta2 Ga2 2.5796(19) 17_666
Ta2 Ga2 2.5796(19) 19_566
Ta2 Ga2 2.5796(19) 3_655
Ta2 Ga1 2.9827(6) 25
Ta2 Ga1 2.9827(6) 9
Ta2 Ta1 3.0546(6) 17_666
Ta2 Ta1 3.0546(6) 4_565
Ta2 Ta1 3.0546(6) 20_656
Ta2 Ta1 3.0546(6) 2_665
Ta2 Ta1 3.0546(6) 18_556
Ga1 Ta1 2.7375(5) 26_445
Ga1 Ta1 2.7375(5) 3
Ga1 Ta1 2.7375(5) 27_455
Ga1 Ta1 2.7375(5) 2
Ga1 Ta1 2.7375(5) 25
Ga1 Ta1 2.7375(5) 4
Ga1 Ta1 2.7375(5) 28_545
Ga1 Ta2 2.9827(6) 13_545
Ga1 Ta2 2.9827(6) 9_444
Ga2 Ga2 2.465(9) 17_766
Ga2 Ta2 2.5796(19) 13_655
Ga2 Ta1 2.622(3) 17_666
Ga2 Ta1 2.622(3) 2_665
Ga2 Ta1 2.662(2) 3_655
Ga2 Ta1 2.662(2) 19_666
Ga2 Ta1 2.662(2) 4_665
Ga2 Ta1 2.662(2) 20_656
